data_4027050
loop_
_publ_author_name
'Ying Han'
'Hai-Yan Lu'
'Qian-Shou Zong'
'Jia-Bin Guo'
'Chuan-Feng Chen'

_publ_section_title
;
 Synthesis of Triptycene-Derived Macrotricyclic Host Containing Two
 Dibenzo-[18]-crown-6 Moieties and Its Complexation with Paraquat
 Derivatives: Li+-Ion-Controlled Binding and Release of the Guests in the
 Complexes
;
_journal_name_full 'Journal of Organic Chemistry'
_journal_page_first 2422
_journal_page_last 2430
_journal_paper_doi 10.1021/jo3000755
_journal_volume 77
_journal_year 2012
_chemical_formula_sum 'C76 H82 F12 N2 O14 P2'
_chemical_formula_weight 1537.38
_chemical_name_systematic
; 
 ? 
;
_space_group_IT_number 2
_symmetry_cell_setting triclinic
_symmetry_space_group_name_Hall '-P 1'
_symmetry_space_group_name_H-M 'P -1'
_atom_sites_solution_hydrogens geom
_atom_sites_solution_primary direct
_atom_sites_solution_secondary difmap
_audit_creation_method SHELXL-97
_cell_angle_alpha 61.238(11)
_cell_angle_beta 64.049(13)
_cell_angle_gamma 78.738(16)
_cell_formula_units_Z 1
_cell_length_a 12.469(3)
_cell_length_b 13.495(4)
_cell_length_c 13.729(3)
_cell_measurement_reflns_used 5629
_cell_measurement_temperature 173(2)
_cell_measurement_theta_max 27.4800
_cell_measurement_theta_min 1.7217
_cell_volume 1820.6(8)
_computing_cell_refinement 'CrystalClear (Rigaku Inc., 2008)'
_computing_data_collection 'CrystalClear (Rigaku Inc., 2008)'
_computing_data_reduction 'CrystalClear (Rigaku Inc., 2008)'
_computing_molecular_graphics
;
 Mercury: visualization and analysis of crystal structures, C. F. Macrae,
 P. R. Edgington, P. McCabe, E. Pidcock, G. P. Shields, R. Taylor,
 M. Towler and J. van de Streek, J. Appl. Cryst., 39, 453-457, 2006.
;
_computing_publication_material 'SHELX-97 (Sheldrick, 2008)'
_computing_structure_refinement 'SHELX-97 (Sheldrick, 2008)'
_computing_structure_solution 'SHELX-97 (Sheldrick, 2008)'
_diffrn_ambient_temperature 173(2)
_diffrn_detector_area_resol_mean 28.5714
_diffrn_measured_fraction_theta_full 0.985
_diffrn_measured_fraction_theta_max 0.985
_diffrn_measurement_device_type 'MM007HF + CCD (Saturn724+)'
_diffrn_measurement_method '\w scans at fixed \c = 45\%'
_diffrn_radiation_monochromator Confocal
_diffrn_radiation_source 'Rotating Anode'
_diffrn_radiation_type MoK\a
_diffrn_radiation_wavelength 0.71073
_diffrn_reflns_av_R_equivalents 0.0419
_diffrn_reflns_av_sigmaI/netI 0.0531
_diffrn_reflns_limit_h_max 16
_diffrn_reflns_limit_h_min -16
_diffrn_reflns_limit_k_max 17
_diffrn_reflns_limit_k_min -17
_diffrn_reflns_limit_l_max 17
_diffrn_reflns_limit_l_min -17
_diffrn_reflns_number 14950
_diffrn_reflns_theta_full 27.45
_diffrn_reflns_theta_max 27.45
_diffrn_reflns_theta_min 1.72
_exptl_absorpt_coefficient_mu 0.157
_exptl_absorpt_correction_T_max 1.0000
_exptl_absorpt_correction_T_min 0.7812
_exptl_absorpt_correction_type multi-scan
_exptl_absorpt_process_details 'CrystalClear (Rigaku Inc., 2008)'
_exptl_crystal_colour brown
_exptl_crystal_density_diffrn 1.402
_exptl_crystal_description plate
_exptl_crystal_F_000 802
_exptl_crystal_size_max 0.27
_exptl_crystal_size_mid 0.13
_exptl_crystal_size_min 0.08
_platon_squeeze_details
;
;
_refine_diff_density_max 0.581
_refine_diff_density_min -0.299
_refine_diff_density_rms 0.058
_refine_ls_extinction_method none
_refine_ls_goodness_of_fit_ref 1.077
_refine_ls_hydrogen_treatment constr
_refine_ls_matrix_type full
_refine_ls_number_parameters 631
_refine_ls_number_reflns 8188
_refine_ls_number_restraints 669
_refine_ls_restrained_S_all 1.106
_refine_ls_R_factor_all 0.0958
_refine_ls_R_factor_gt 0.0806
_refine_ls_shift/su_max 0.027
_refine_ls_shift/su_mean 0.002
_refine_ls_structure_factor_coef Fsqd
_refine_ls_weighting_details 'calc w=1/[\s^2^(Fo^2^)+(0.0988P)^2^+1.3506P] where P=(Fo^2^+2Fc^2^)/3'
_refine_ls_weighting_scheme calc
_refine_ls_wR_factor_gt 0.2055
_refine_ls_wR_factor_ref 0.2196
_reflns_number_gt 6603
_reflns_number_total 8188
_reflns_threshold_expression >2sigma(I)
_cod_data_source_file jo3000755_si_004.cif
_cod_data_source_block a
_cod_original_cell_volume 1820.5(7)
_cod_database_code 4027050

loop_
_symmetry_equiv_pos_as_xyz
'x, y, z'
'-x, -y, -z'

loop_
_atom_site_label
_atom_site_type_symbol
_atom_site_fract_x
_atom_site_fract_y
_atom_site_fract_z
_atom_site_U_iso_or_equiv
_atom_site_adp_type
_atom_site_occupancy
_atom_site_symmetry_multiplicity
_atom_site_calc_flag
_atom_site_refinement_flags
_atom_site_disorder_assembly
_atom_site_disorder_group
P1 P 0.8360(2) 0.67195(19) 0.3439(2) 0.0569(5) Uani 0.782(6) 1 d PDU A 1
F1 F 0.8682(4) 0.6778(4) 0.4417(3) 0.0927(13) Uani 0.782(6) 1 d PDU A 1
F2 F 0.7122(3) 0.6143(4) 0.4463(4) 0.0993(14) Uani 0.782(6) 1 d PDU A 1
F3 F 0.7802(4) 0.7919(3) 0.3160(4) 0.0920(14) Uani 0.782(6) 1 d PDU A 1
F4 F 0.8054(4) 0.6678(5) 0.2449(4) 0.1105(15) Uani 0.782(6) 1 d PDU A 1
F5 F 0.9580(4) 0.7323(6) 0.2397(5) 0.0625(15) Uani 0.782(6) 1 d PDU A 1
F6 F 0.8946(5) 0.5515(3) 0.3652(6) 0.1133(16) Uani 0.782(6) 1 d PDU A 1
P1' P 0.8462(8) 0.6575(7) 0.3841(7) 0.056(2) Uani 0.218(6) 1 d PDU A 2
F1' F 0.8341(13) 0.7626(13) 0.4133(14) 0.101(4) Uani 0.218(6) 1 d PDU A 2
F2' F 0.7275(10) 0.6050(9) 0.5079(11) 0.071(4) Uani 0.218(6) 1 d PDU A 2
F3' F 0.7531(12) 0.7354(16) 0.3239(14) 0.096(4) Uani 0.218(6) 1 d PDU A 2
F4' F 0.8206(15) 0.5967(15) 0.3176(16) 0.098(4) Uani 0.218(6) 1 d PDU A 2
F5' F 0.9720(16) 0.708(2) 0.2678(17) 0.067(5) Uani 0.218(6) 1 d PDU A 2
F6' F 0.8998(14) 0.5649(14) 0.4269(13) 0.121(6) Uani 0.218(6) 1 d PDU A 2
O1 O 0.58823(18) 0.26279(16) 0.46414(17) 0.0440(5) Uani 1 1 d U . .
O2 O 0.49709(17) 0.13954(18) 0.38662(17) 0.0430(5) Uani 1 1 d U . .
O3 O 0.62705(16) 0.09083(17) 0.21152(17) 0.0407(4) Uani 1 1 d U . .
O4 O 0.85779(16) 0.17819(15) 0.02907(18) 0.0414(4) Uani 1 1 d U . .
O5 O 0.14228(19) 0.62930(15) -0.05174(18) 0.0463(5) Uani 1 1 d U . .
O6 O 0.30978(18) 0.57695(18) -0.22362(18) 0.0520(5) Uani 1 1 d U . .
C1 C 0.7016(3) 0.2484(2) 0.3825(3) 0.0451(6) Uani 1 1 d U . .
H1A H 0.6926 0.2112 0.3394 0.054 Uiso 1 1 calc R . .
H1B H 0.7515 0.2003 0.4273 0.054 Uiso 1 1 calc R . .
C2 C 0.5136(3) 0.1645(2) 0.5391(2) 0.0407(6) Uani 1 1 d U . .
H2B H 0.4668 0.1612 0.6203 0.049 Uiso 1 1 calc R . .
H2A H 0.5642 0.0968 0.5489 0.049 Uiso 1 1 calc R . .
C3 C 0.4291(3) 0.1610(3) 0.4890(2) 0.0420(6) Uani 1 1 d U . .
H3A H 0.3679 0.1004 0.5514 0.050 Uiso 1 1 calc R . .
H3B H 0.3881 0.2340 0.4646 0.050 Uiso 1 1 calc R . .
C4 C 0.9594(3) 0.2133(2) 0.0276(3) 0.0453(7) Uani 1 1 d U . .
H4B H 1.0333 0.1860 -0.0197 0.054 Uiso 1 1 calc R . .
H4A H 0.9542 0.1822 0.1112 0.054 Uiso 1 1 calc R . .
C5 C 0.8282(2) 0.0622(2) 0.1038(3) 0.0368(5) Uani 1 1 d U . .
H5B H 0.8364 0.0369 0.1809 0.044 Uiso 1 1 calc R . .
H5A H 0.8818 0.0169 0.0626 0.044 Uiso 1 1 calc R . .
C6 C 0.7015(2) 0.0476(2) 0.1278(3) 0.0382(6) Uani 1 1 d U . .
H6A H 0.6890 0.0894 0.0514 0.046 Uiso 1 1 calc R . .
H6B H 0.6825 -0.0334 0.1622 0.046 Uiso 1 1 calc R . .
C7 C 0.5122(2) 0.1197(2) 0.2214(2) 0.0336(5) Uani 1 1 d U . .
C8 C 0.4411(2) 0.1479(2) 0.3167(2) 0.0347(5) Uani 1 1 d U . .
C9 C 0.3242(2) 0.1816(2) 0.3331(2) 0.0353(5) Uani 1 1 d U . .
H9 H 0.2755 0.1992 0.3984 0.042 Uiso 1 1 calc R . .
C10 C 0.2788(2) 0.1895(2) 0.2531(2) 0.0333(5) Uani 1 1 d U . .
C11 C 0.3495(2) 0.1606(2) 0.1600(2) 0.0325(5) Uani 1 1 d U . .
C12 C 0.4655(2) 0.1252(2) 0.1443(2) 0.0340(5) Uani 1 1 d U . .
H12 H 0.5128 0.1047 0.0808 0.041 Uiso 1 1 calc R . .
C13 C 0.0748(2) 0.2605(3) 0.3582(2) 0.0462(7) Uani 1 1 d U . .
H13A H -0.0032 0.2844 0.3541 0.069 Uiso 1 1 calc R . .
H13C H 0.1134 0.3229 0.3492 0.069 Uiso 1 1 calc R . .
H13B H 0.0642 0.1953 0.4366 0.069 Uiso 1 1 calc R . .
C14 C 0.1523(2) 0.2281(2) 0.2570(2) 0.0349(5) Uani 1 1 d U . .
C15 C 0.1021(2) 0.1317(2) 0.2592(3) 0.0408(6) Uani 1 1 d U . .
C16 C -0.0037(3) 0.0725(3) 0.3457(3) 0.0545(8) Uani 1 1 d U . .
H16 H -0.0537 0.0909 0.4101 0.065 Uiso 1 1 calc R . .
C17 C -0.0354(3) -0.0161(3) 0.3356(4) 0.0690(11) Uani 1 1 d U . .
H17 H -0.1086 -0.0564 0.3932 0.083 Uiso 1 1 calc R . .
C18 C 0.0367(4) -0.0450(3) 0.2453(4) 0.0659(10) Uani 1 1 d U . .
H18 H 0.0146 -0.1063 0.2417 0.079 Uiso 1 1 calc R . .
C19 C 0.1418(3) 0.0146(2) 0.1589(3) 0.0534(8) Uani 1 1 d U . .
H19 H 0.1917 -0.0051 0.0953 0.064 Uiso 1 1 calc R . .
C20 C 0.1744(2) 0.1034(2) 0.1650(3) 0.0406(6) Uani 1 1 d U . .
C21 C 0.2895(2) 0.1747(2) 0.0773(2) 0.0364(5) Uani 1 1 d U . .
C22 C 0.3683(3) 0.1462(3) -0.0268(3) 0.0471(7) Uani 1 1 d U . .
H22B H 0.3899 0.0665 0.0056 0.071 Uiso 1 1 calc R . .
H22C H 0.4408 0.1938 -0.0764 0.071 Uiso 1 1 calc R . .
H22A H 0.3249 0.1601 -0.0769 0.071 Uiso 1 1 calc R . .
C23 C 0.2506(2) 0.2982(2) 0.0360(2) 0.0333(5) Uani 1 1 d U . .
C24 C 0.1755(2) 0.3257(2) 0.1290(2) 0.0328(5) Uani 1 1 d U . .
C25 C 0.1323(2) 0.4342(2) 0.1036(2) 0.0357(5) Uani 1 1 d U . .
H25 H 0.0765 0.4516 0.1672 0.043 Uiso 1 1 calc R . .
C26 C 0.1717(2) 0.5174(2) -0.0162(2) 0.0361(5) Uani 1 1 d U . .
C27 C 0.2533(2) 0.4918(2) -0.1085(2) 0.0383(6) Uani 1 1 d U . .
C28 C 0.2906(2) 0.3814(2) -0.0830(2) 0.0376(5) Uani 1 1 d U . .
H28 H 0.3433 0.3630 -0.1469 0.045 Uiso 1 1 calc R . .
C29 C 0.0396(2) 0.6598(2) 0.0301(3) 0.0452(6) Uani 1 1 d U . .
H29B H 0.0441 0.6285 0.1099 0.054 Uiso 1 1 calc R . .
H29A H -0.0342 0.6306 0.0418 0.054 Uiso 1 1 calc R . .
C30 C 0.2405(3) 0.6365(2) -0.2932(3) 0.0434(6) Uani 1 1 d U . .
H30B H 0.1576 0.6436 -0.2400 0.052 Uiso 1 1 calc R . .
H30A H 0.2388 0.5959 -0.3364 0.052 Uiso 1 1 calc R . .
C40 C 0.5216(5) 0.4923(5) -0.0128(5) 0.0440(13) Uiso 0.50 1 d PDU B -1
C33 C 0.3510(11) 0.6107(11) 0.0480(15) 0.051(3) Uani 0.50 1 d PU B -1
H33 H 0.3543 0.6468 -0.0321 0.062 Uiso 0.50 1 calc PR B -1
C34 C 0.2645(7) 0.6391(6) 0.1375(8) 0.0508(14) Uani 0.50 1 d PU B -1
H34 H 0.2087 0.6960 0.1177 0.061 Uiso 0.50 1 calc PR B -1
N1 N 0.2591(7) 0.5869(6) 0.2518(8) 0.0529(16) Uani 0.50 1 d PU B -1
C35 C 0.3391(6) 0.5111(6) 0.2807(7) 0.0550(15) Uani 0.50 1 d PU B -1
H35 H 0.3362 0.4775 0.3605 0.066 Uiso 0.50 1 calc PR B -1
C36 C 0.4250(8) 0.4815(7) 0.1966(8) 0.0460(17) Uani 0.50 1 d PU B -1
H36 H 0.4818 0.4272 0.2189 0.055 Uiso 0.50 1 calc PR B -1
C37 C 0.1636(6) 0.6201(6) 0.3458(8) 0.0621(17) Uani 0.50 1 d PU B -1
H37B H 0.1022 0.6643 0.3152 0.074 Uiso 0.50 1 calc PR B -1
H37A H 0.1244 0.5510 0.4207 0.074 Uiso 0.50 1 calc PR B -1
C38 C 0.2153(7) 0.6889(6) 0.3742(7) 0.0586(15) Uani 0.50 1 d PU B -1
H38B H 0.1510 0.7163 0.4297 0.070 Uiso 0.50 1 calc PR B -1
H38A H 0.2699 0.6427 0.4138 0.070 Uiso 0.50 1 calc PR B -1
O7 O 0.2783(6) 0.7814(5) 0.2633(6) 0.0555(13) Uani 0.50 1 d PU B -1
C39 C 0.3259(18) 0.8450(13) 0.2911(15) 0.072(4) Uani 0.50 1 d PU B -1
H39B H 0.3742 0.9080 0.2160 0.108 Uiso 0.50 1 calc PR B -1
H39A H 0.3761 0.7970 0.3343 0.108 Uiso 0.50 1 calc PR B -1
H39C H 0.2609 0.8748 0.3424 0.108 Uiso 0.50 1 calc PR B -1
C32 C 0.4327(5) 0.5276(4) 0.0796(5) 0.0437(12) Uani 0.50 1 d PDU B -1
C41 C 0.5951(6) 0.4013(5) 0.0215(8) 0.0531(15) Uani 0.50 1 d PDU B -1
H41 H 0.5866 0.3605 0.1034 0.064 Uiso 0.50 1 calc PR B -1
C42 C 0.6794(12) 0.3723(12) -0.0653(14) 0.051(2) Uani 0.50 1 d PU B -1
H42 H 0.7276 0.3090 -0.0411 0.061 Uiso 0.50 1 calc PR B -1
N2 N 0.6968(6) 0.4261(6) -0.1778(8) 0.0614(14) Uani 0.50 1 d PU B -1
C43 C 0.6288(10) 0.5148(9) -0.2159(11) 0.068(2) Uani 0.50 1 d PU B -1
H43 H 0.6419 0.5549 -0.2992 0.081 Uiso 0.50 1 calc PR B -1
C44 C 0.5401(7) 0.5468(6) -0.1326(6) 0.0641(18) Uani 0.50 1 d PDU B -1
H44 H 0.4906 0.6080 -0.1590 0.077 Uiso 0.50 1 calc PR B -1
C45 C 0.7926(11) 0.3940(10) -0.2690(12) 0.075(3) Uani 0.50 1 d PU B -1
H45B H 0.8363 0.4636 -0.3394 0.090 Uiso 0.50 1 calc PR B -1
H45A H 0.8496 0.3463 -0.2333 0.090 Uiso 0.50 1 calc PR B -1
C46 C 0.7556(10) 0.3345(8) -0.3123(10) 0.088(2) Uani 0.50 1 d PU B -1
H46A H 0.7113 0.3870 -0.3617 0.106 Uiso 0.50 1 calc PR B -1
H46B H 0.8276 0.3115 -0.3662 0.106 Uiso 0.50 1 calc PR B -1
O8 O 0.6854(7) 0.2404(7) -0.2233(8) 0.087(2) Uani 0.50 1 d PU B -1
C47 C 0.6595(19) 0.1798(18) -0.2722(18) 0.084(5) Uani 0.50 1 d PU B -1
H47C H 0.7338 0.1662 -0.3306 0.126 Uiso 0.50 1 calc PR B -1
H47B H 0.6064 0.2244 -0.3132 0.126 Uiso 0.50 1 calc PR B -1
H47A H 0.6204 0.1073 -0.2065 0.126 Uiso 0.50 1 calc PR B -1

loop_
_atom_site_aniso_label
_atom_site_aniso_U_11
_atom_site_aniso_U_22
_atom_site_aniso_U_33
_atom_site_aniso_U_23
_atom_site_aniso_U_13
_atom_site_aniso_U_12
P1 0.0431(7) 0.0535(9) 0.0732(13) -0.0323(10) -0.0147(8) -0.0076(6)
F1 0.104(3) 0.117(3) 0.0630(19) -0.038(2) -0.0273(17) -0.031(2)
F2 0.069(2) 0.105(3) 0.090(3) -0.030(2) -0.002(2) -0.0386(18)
F3 0.073(2) 0.065(2) 0.085(2) -0.0240(19) -0.0028(18) 0.0089(17)
F4 0.083(2) 0.158(4) 0.110(3) -0.065(3) -0.032(2) -0.038(3)
F5 0.0482(18) 0.079(4) 0.068(2) -0.043(2) -0.0142(16) -0.009(2)
F6 0.128(3) 0.0599(19) 0.142(4) -0.056(2) -0.038(3) 0.010(2)
P1' 0.048(3) 0.053(3) 0.065(4) -0.035(3) -0.009(3) -0.004(2)
F1' 0.087(7) 0.090(7) 0.102(7) -0.058(6) 0.012(6) -0.030(6)
F2' 0.068(6) 0.051(5) 0.054(6) -0.024(5) 0.010(5) -0.004(4)
F3' 0.069(6) 0.114(7) 0.086(6) -0.029(6) -0.031(5) 0.000(6)
F4' 0.096(7) 0.090(7) 0.118(8) -0.061(6) -0.028(6) -0.017(6)
F5' 0.050(6) 0.071(8) 0.076(8) -0.044(7) -0.010(6) 0.002(6)
F6' 0.090(7) 0.090(7) 0.099(8) -0.024(6) 0.003(6) 0.024(6)
O1 0.0456(11) 0.0406(10) 0.0386(10) -0.0171(8) -0.0088(8) -0.0060(8)
O2 0.0374(10) 0.0622(12) 0.0404(10) -0.0307(9) -0.0175(8) 0.0050(8)
O3 0.0296(9) 0.0604(12) 0.0456(10) -0.0329(9) -0.0174(8) 0.0043(8)
O4 0.0375(10) 0.0373(9) 0.0526(11) -0.0143(8) -0.0260(9) -0.0022(7)
O5 0.0577(12) 0.0312(9) 0.0436(11) -0.0124(8) -0.0190(9) -0.0017(8)
O6 0.0432(11) 0.0540(12) 0.0355(10) -0.0014(9) -0.0135(9) -0.0088(9)
C1 0.0433(15) 0.0424(14) 0.0421(15) -0.0152(12) -0.0147(12) -0.0001(12)
C2 0.0455(14) 0.0431(14) 0.0319(13) -0.0136(11) -0.0139(11) -0.0087(11)
C3 0.0414(14) 0.0534(15) 0.0356(13) -0.0235(12) -0.0150(11) 0.0004(12)
C4 0.0374(14) 0.0384(13) 0.0630(18) -0.0178(13) -0.0284(13) 0.0015(11)
C5 0.0329(12) 0.0342(12) 0.0478(14) -0.0209(11) -0.0186(11) 0.0041(9)
C6 0.0333(12) 0.0438(13) 0.0463(14) -0.0275(12) -0.0148(11) 0.0004(10)
C7 0.0300(11) 0.0368(12) 0.0367(12) -0.0162(10) -0.0141(10) -0.0036(9)
C8 0.0358(12) 0.0396(12) 0.0309(12) -0.0152(10) -0.0144(10) -0.0030(10)
C9 0.0342(12) 0.0397(13) 0.0295(12) -0.0151(10) -0.0109(10) 0.0000(10)
C10 0.0297(11) 0.0328(11) 0.0323(12) -0.0099(10) -0.0120(9) -0.0034(9)
C11 0.0335(12) 0.0327(11) 0.0358(12) -0.0153(10) -0.0166(10) -0.0023(9)
C12 0.0334(12) 0.0357(12) 0.0368(13) -0.0195(10) -0.0126(10) -0.0018(9)
C13 0.0359(14) 0.0593(17) 0.0324(13) -0.0150(13) -0.0138(11) 0.0081(12)
C14 0.0318(12) 0.0378(12) 0.0300(12) -0.0118(10) -0.0116(9) -0.0006(9)
C15 0.0338(13) 0.0360(12) 0.0440(14) -0.0036(11) -0.0224(11) -0.0046(10)
C16 0.0413(15) 0.0520(16) 0.0488(17) 0.0043(13) -0.0257(13) -0.0110(12)
C17 0.0557(19) 0.0492(17) 0.079(2) 0.0146(17) -0.0476(18) -0.0219(15)
C18 0.068(2) 0.0350(14) 0.098(3) -0.0059(17) -0.061(2) -0.0076(14)
C19 0.0584(18) 0.0352(13) 0.084(2) -0.0210(14) -0.0513(17) 0.0049(12)
C20 0.0426(14) 0.0331(12) 0.0528(15) -0.0133(11) -0.0317(12) 0.0009(10)
C21 0.0391(13) 0.0383(12) 0.0418(13) -0.0207(11) -0.0216(11) 0.0012(10)
C22 0.0513(16) 0.0561(17) 0.0597(18) -0.0398(15) -0.0328(14) 0.0134(13)
C23 0.0341(12) 0.0362(12) 0.0339(12) -0.0152(10) -0.0164(10) -0.0023(9)
C24 0.0317(11) 0.0350(12) 0.0306(12) -0.0130(10) -0.0119(9) -0.0032(9)
C25 0.0374(13) 0.0381(12) 0.0333(12) -0.0174(10) -0.0136(10) 0.0002(10)
C26 0.0402(13) 0.0311(11) 0.0380(13) -0.0118(10) -0.0191(11) -0.0030(10)
C27 0.0368(13) 0.0408(13) 0.0306(12) -0.0073(10) -0.0139(10) -0.0088(10)
C28 0.0335(12) 0.0474(14) 0.0327(12) -0.0193(11) -0.0109(10) -0.0025(10)
C29 0.0386(14) 0.0387(14) 0.0577(17) -0.0183(13) -0.0220(13) -0.0005(11)
C30 0.0427(14) 0.0494(15) 0.0377(14) -0.0141(12) -0.0182(12) -0.0084(12)
C33 0.047(5) 0.050(5) 0.063(5) -0.023(4) -0.029(4) -0.002(4)
C34 0.048(3) 0.040(3) 0.073(4) -0.019(3) -0.038(3) 0.001(2)
N1 0.047(3) 0.042(3) 0.070(4) -0.020(3) -0.028(3) 0.000(3)
C35 0.050(3) 0.051(3) 0.057(4) -0.016(3) -0.025(3) 0.000(3)
C36 0.043(3) 0.042(3) 0.050(4) -0.012(3) -0.027(3) 0.003(3)
C37 0.044(3) 0.057(4) 0.070(4) -0.019(3) -0.020(3) -0.001(3)
C38 0.056(4) 0.060(3) 0.059(4) -0.030(3) -0.023(3) 0.011(3)
O7 0.067(4) 0.042(2) 0.070(4) -0.021(2) -0.044(3) 0.005(2)
C39 0.091(10) 0.063(6) 0.076(8) -0.020(6) -0.057(8) 0.000(5)
C32 0.038(3) 0.033(2) 0.053(3) -0.008(2) -0.022(2) -0.009(2)
C41 0.050(3) 0.047(3) 0.062(4) -0.018(3) -0.030(3) 0.002(3)
C42 0.045(5) 0.054(4) 0.073(5) -0.037(4) -0.033(4) 0.007(4)
N2 0.054(3) 0.060(3) 0.083(4) -0.036(3) -0.030(3) -0.004(3)
C43 0.065(5) 0.056(4) 0.066(5) -0.022(4) -0.021(5) 0.003(4)
C44 0.066(4) 0.046(3) 0.054(4) -0.009(3) -0.020(3) 0.008(3)
C45 0.066(5) 0.071(5) 0.092(5) -0.044(4) -0.022(5) -0.006(4)
C46 0.086(5) 0.075(5) 0.100(5) -0.051(4) -0.015(4) -0.013(4)
O8 0.081(5) 0.091(5) 0.099(5) -0.062(4) -0.016(4) -0.018(3)
C47 0.062(6) 0.123(12) 0.084(7) -0.066(7) -0.025(5) 0.009(7)

loop_
_atom_type_symbol
_atom_type_description
_atom_type_scat_dispersion_real
_atom_type_scat_dispersion_imag
_atom_type_scat_source
C C 0.0033 0.0016 'International Tables Vol C Tables 4.2.6.8 and 6.1.1.4'
H H 0.0000 0.0000 'International Tables Vol C Tables 4.2.6.8 and 6.1.1.4'
N N 0.0061 0.0033 'International Tables Vol C Tables 4.2.6.8 and 6.1.1.4'
O O 0.0106 0.0060 'International Tables Vol C Tables 4.2.6.8 and 6.1.1.4'
F F 0.0171 0.0103 'International Tables Vol C Tables 4.2.6.8 and 6.1.1.4'
P P 0.1023 0.0942 'International Tables Vol C Tables 4.2.6.8 and 6.1.1.4'

loop_
_geom_angle_atom_site_label_1
_geom_angle_atom_site_label_2
_geom_angle_atom_site_label_3
_geom_angle
_geom_angle_site_symmetry_1
_geom_angle_site_symmetry_3
F3 P1 F2 90.9(3) . .
F3 P1 F5 87.8(3) . .
F2 P1 F5 178.5(3) . .
F3 P1 F6 177.1(3) . .
F2 P1 F6 90.7(3) . .
F5 P1 F6 90.6(3) . .
F3 P1 F4 89.8(3) . .
F2 P1 F4 91.1(2) . .
F5 P1 F4 88.2(3) . .
F6 P1 F4 87.8(3) . .
F3 P1 F1 89.9(3) . .
F2 P1 F1 89.7(2) . .
F5 P1 F1 91.0(3) . .
F6 P1 F1 92.6(3) . .
F4 P1 F1 179.1(3) . .
F6' P1' F1' 124.5(14) . .
F6' P1' F2' 88.5(9) . .
F1' P1' F2' 86.4(7) . .
F6' P1' F5' 88.6(12) . .
F1' P1' F5' 91.5(14) . .
F2' P1' F5' 174.6(12) . .
F6' P1' F3' 154.5(14) . .
F1' P1' F3' 79.6(10) . .
F2' P1' F3' 84.8(8) . .
F5' P1' F3' 99.7(11) . .
F6' P1' F4' 84.2(12) . .
F1' P1' F4' 151.3(12) . .
F2' P1' F4' 94.8(8) . .
F5' P1' F4' 89.4(14) . .
F3' P1' F4' 72.0(11) . .
C1 O1 C2 114.4(2) . .
C8 O2 C3 117.9(2) . .
C7 O3 C6 119.36(19) . .
C5 O4 C4 114.4(2) . .
C26 O5 C29 118.9(2) . .
C27 O6 C30 117.5(2) . .
O1 C1 C30 108.0(2) . 2_665
O1 C1 H1A 110.1 . .
C30 C1 H1A 110.1 2_665 .
O1 C1 H1B 110.1 . .
C30 C1 H1B 110.1 2_665 .
H1A C1 H1B 108.4 . .
O1 C2 C3 113.1(2) . .
O1 C2 H2B 109.0 . .
C3 C2 H2B 109.0 . .
O1 C2 H2A 109.0 . .
C3 C2 H2A 109.0 . .
H2B C2 H2A 107.8 . .
O2 C3 C2 107.8(2) . .
O2 C3 H3A 110.1 . .
C2 C3 H3A 110.1 . .
O2 C3 H3B 110.1 . .
C2 C3 H3B 110.1 . .
H3A C3 H3B 108.5 . .
O4 C4 C29 107.2(2) . 2_665
O4 C4 H4B 110.3 . .
C29 C4 H4B 110.3 2_665 .
O4 C4 H4A 110.3 . .
C29 C4 H4A 110.3 2_665 .
H4B C4 H4A 108.5 . .
O4 C5 C6 107.0(2) . .
O4 C5 H5B 110.3 . .
C6 C5 H5B 110.3 . .
O4 C5 H5A 110.3 . .
C6 C5 H5A 110.3 . .
H5B C5 H5A 108.6 . .
O3 C6 C5 107.5(2) . .
O3 C6 H6A 110.2 . .
C5 C6 H6A 110.2 . .
O3 C6 H6B 110.2 . .
C5 C6 H6B 110.2 . .
H6A C6 H6B 108.5 . .
O3 C7 C12 125.0(2) . .
O3 C7 C8 115.1(2) . .
C12 C7 C8 119.8(2) . .
O2 C8 C9 125.5(2) . .
O2 C8 C7 114.5(2) . .
C9 C8 C7 120.0(2) . .
C8 C9 C10 119.7(2) . .
C8 C9 H9 120.1 . .
C10 C9 H9 120.1 . .
C11 C10 C9 119.7(2) . .
C11 C10 C14 114.3(2) . .
C9 C10 C14 126.1(2) . .
C10 C11 C12 120.9(2) . .
C10 C11 C21 114.5(2) . .
C12 C11 C21 124.7(2) . .
C7 C12 C11 119.9(2) . .
C7 C12 H12 120.1 . .
C11 C12 H12 120.1 . .
C14 C13 H13A 109.5 . .
C14 C13 H13C 109.5 . .
H13A C13 H13C 109.5 . .
C14 C13 H13B 109.5 . .
H13A C13 H13B 109.5 . .
H13C C13 H13B 109.5 . .
C13 C14 C15 115.1(2) . .
C13 C14 C24 113.6(2) . .
C15 C14 C24 104.1(2) . .
C13 C14 C10 114.5(2) . .
C15 C14 C10 104.3(2) . .
C24 C14 C10 103.86(19) . .
C16 C15 C20 120.0(3) . .
C16 C15 C14 125.6(3) . .
C20 C15 C14 114.3(2) . .
C15 C16 C17 118.3(4) . .
C15 C16 H16 120.8 . .
C17 C16 H16 120.8 . .
C18 C17 C16 121.4(3) . .
C18 C17 H17 119.3 . .
C16 C17 H17 119.3 . .
C17 C18 C19 120.1(3) . .
C17 C18 H18 119.9 . .
C19 C18 H18 119.9 . .
C18 C19 C20 119.8(4) . .
C18 C19 H19 120.1 . .
C20 C19 H19 120.1 . .
C19 C20 C15 120.3(3) . .
C19 C20 C21 125.4(3) . .
C15 C20 C21 114.3(2) . .
C22 C21 C20 115.0(2) . .
C22 C21 C23 113.6(2) . .
C20 C21 C23 105.7(2) . .
C22 C21 C11 114.4(2) . .
C20 C21 C11 103.9(2) . .
C23 C21 C11 102.91(19) . .
C21 C22 H22B 109.5 . .
C21 C22 H22C 109.5 . .
H22B C22 H22C 109.5 . .
C21 C22 H22A 109.5 . .
H22B C22 H22A 109.5 . .
H22C C22 H22A 109.5 . .
C24 C23 C28 120.0(2) . .
C24 C23 C21 114.9(2) . .
C28 C23 C21 125.0(2) . .
C23 C24 C25 120.5(2) . .
C23 C24 C14 114.0(2) . .
C25 C24 C14 125.4(2) . .
C24 C25 C26 119.2(2) . .
C24 C25 H25 120.4 . .
C26 C25 H25 120.4 . .
O5 C26 C27 115.1(2) . .
O5 C26 C25 124.5(2) . .
C27 C26 C25 120.2(2) . .
O6 C27 C26 120.5(2) . .
O6 C27 C28 118.9(2) . .
C26 C27 C28 120.1(2) . .
C23 C28 C27 119.6(2) . .
C23 C28 H28 120.2 . .
C27 C28 H28 120.2 . .
O5 C29 C4 106.0(2) . 2_665
O5 C29 H29B 110.5 . .
C4 C29 H29B 110.5 2_665 .
O5 C29 H29A 110.5 . .
C4 C29 H29A 110.5 2_665 .
H29B C29 H29A 108.7 . .
O6 C30 C1 106.9(2) . 2_665
O6 C30 H30B 110.3 . .
C1 C30 H30B 110.3 2_665 .
O6 C30 H30A 110.3 . .
C1 C30 H30A 110.3 2_665 .
H30B C30 H30A 108.6 . .
C44 C40 C41 116.9(6) . .
C44 C40 C32 123.8(6) . .
C41 C40 C32 119.2(6) . .
C32 C33 C34 118.2(13) . .
C32 C33 H33 120.9 . .
C34 C33 H33 120.9 . .
N1 C34 C33 120.9(9) . .
N1 C34 H34 119.6 . .
C33 C34 H34 119.6 . .
C35 N1 C34 120.8(9) . .
C35 N1 C37 120.0(8) . .
C34 N1 C37 119.1(7) . .
N1 C35 C36 120.2(8) . .
N1 C35 H35 119.9 . .
C36 C35 H35 119.9 . .
C35 C36 C32 122.0(7) . .
C35 C36 H36 119.0 . .
C32 C36 H36 119.0 . .
C38 C37 N1 111.1(6) . .
C38 C37 H37B 109.4 . .
N1 C37 H37B 109.4 . .
C38 C37 H37A 109.4 . .
N1 C37 H37A 109.4 . .
H37B C37 H37A 108.0 . .
O7 C38 C37 107.3(6) . .
O7 C38 H38B 110.3 . .
C37 C38 H38B 110.3 . .
O7 C38 H38A 110.3 . .
C37 C38 H38A 110.3 . .
H38B C38 H38A 108.5 . .
C39 O7 C38 106.7(9) . .
C36 C32 C33 117.7(9) . .
C36 C32 C40 123.4(6) . .
C33 C32 C40 119.0(9) . .
C42 C41 C40 118.6(9) . .
C42 C41 H41 120.7 . .
C40 C41 H41 120.7 . .
N2 C42 C41 123.4(12) . .
N2 C42 H42 118.3 . .
C41 C42 H42 118.3 . .
C42 N2 C43 120.3(10) . .
C42 N2 C45 121.2(10) . .
C43 N2 C45 118.4(10) . .
N2 C43 C44 119.2(10) . .
N2 C43 H43 120.4 . .
C44 C43 H43 120.4 . .
C40 C44 C43 121.4(7) . .
C40 C44 H44 119.3 . .
C43 C44 H44 119.3 . .
C46 C45 N2 116.3(10) . .
C46 C45 H45B 108.2 . .
N2 C45 H45B 108.2 . .
C46 C45 H45A 108.2 . .
N2 C45 H45A 108.2 . .
H45B C45 H45A 107.4 . .
O8 C46 C45 114.7(10) . .
O8 C46 H46A 108.6 . .
C45 C46 H46A 108.6 . .
O8 C46 H46B 108.6 . .
C45 C46 H46B 108.6 . .
H46A C46 H46B 107.6 . .
C46 O8 C47 112.1(11) . .

loop_
_geom_bond_atom_site_label_1
_geom_bond_atom_site_label_2
_geom_bond_distance
_geom_bond_site_symmetry_2
P1 F3 1.564(4) .
P1 F2 1.575(4) .
P1 F5 1.575(4) .
P1 F6 1.590(4) .
P1 F4 1.591(4) .
P1 F1 1.599(4) .
P1' F6' 1.289(13) .
P1' F1' 1.614(9) .
P1' F2' 1.622(9) .
P1' F5' 1.630(10) .
P1' F3' 1.633(10) .
P1' F4' 1.639(9) .
O1 C1 1.416(3) .
O1 C2 1.420(3) .
O2 C8 1.368(3) .
O2 C3 1.425(3) .
O3 C7 1.372(3) .
O3 C6 1.423(3) .
O4 C5 1.410(3) .
O4 C4 1.425(3) .
O5 C26 1.373(3) .
O5 C29 1.432(4) .
O6 C27 1.381(3) .
O6 C30 1.420(3) .
C1 C30 1.506(4) 2_665
C1 H1A 0.9900 .
C1 H1B 0.9900 .
C2 C3 1.507(4) .
C2 H2B 0.9900 .
C2 H2A 0.9900 .
C3 H3A 0.9900 .
C3 H3B 0.9900 .
C4 C29 1.501(4) 2_665
C4 H4B 0.9900 .
C4 H4A 0.9900 .
C5 C6 1.499(3) .
C5 H5B 0.9900 .
C5 H5A 0.9900 .
C6 H6A 0.9900 .
C6 H6B 0.9900 .
C7 C12 1.383(3) .
C7 C8 1.405(4) .
C8 C9 1.391(4) .
C9 C10 1.395(4) .
C9 H9 0.9500 .
C10 C11 1.387(4) .
C10 C14 1.547(3) .
C11 C12 1.387(3) .
C11 C21 1.538(3) .
C12 H12 0.9500 .
C13 C14 1.516(4) .
C13 H13A 0.9800 .
C13 H13C 0.9800 .
C13 H13B 0.9800 .
C14 C15 1.533(4) .
C14 C24 1.543(3) .
C15 C16 1.385(4) .
C15 C20 1.397(4) .
C16 C17 1.413(5) .
C16 H16 0.9500 .
C17 C18 1.360(6) .
C17 H17 0.9500 .
C18 C19 1.380(5) .
C18 H18 0.9500 .
C19 C20 1.387(4) .
C19 H19 0.9500 .
C20 C21 1.532(4) .
C21 C22 1.519(4) .
C21 C23 1.533(4) .
C22 H22B 0.9800 .
C22 H22C 0.9800 .
C22 H22A 0.9800 .
C23 C24 1.385(3) .
C23 C28 1.386(4) .
C24 C25 1.386(4) .
C25 C26 1.392(4) .
C25 H25 0.9500 .
C26 C27 1.385(4) .
C27 C28 1.389(4) .
C28 H28 0.9500 .
C29 C4 1.501(4) 2_665
C29 H29B 0.9900 .
C29 H29A 0.9900 .
C30 C1 1.506(4) 2_665
C30 H30B 0.9900 .
C30 H30A 0.9900 .
C40 C44 1.368(8) .
C40 C41 1.396(7) .
C40 C32 1.487(7) .
C33 C32 1.398(14) .
C33 C34 1.398(15) .
C33 H33 0.9500 .
C34 N1 1.351(12) .
C34 H34 0.9500 .
N1 C35 1.325(10) .
N1 C37 1.511(11) .
C35 C36 1.355(12) .
C35 H35 0.9500 .
C36 C32 1.380(11) .
C36 H36 0.9500 .
C37 C38 1.495(11) .
C37 H37B 0.9900 .
C37 H37A 0.9900 .
C38 O7 1.414(9) .
C38 H38B 0.9900 .
C38 H38A 0.9900 .
O7 C39 1.397(19) .
C39 H39B 0.9800 .
C39 H39A 0.9800 .
C39 H39C 0.9800 .
C41 C42 1.368(14) .
C41 H41 0.9500 .
C42 N2 1.284(18) .
C42 H42 0.9500 .
N2 C43 1.347(13) .
N2 C45 1.481(13) .
C43 C44 1.377(13) .
C43 H43 0.9500 .
C44 H44 0.9500 .
C45 C46 1.433(16) .
C45 H45B 0.9900 .
C45 H45A 0.9900 .
C46 O8 1.370(12) .
C46 H46A 0.9900 .
C46 H46B 0.9900 .
O8 C47 1.431(18) .
C47 H47C 0.9800 .
C47 H47B 0.9800 .
C47 H47A 0.9800 .

loop_
_geom_torsion_atom_site_label_1
_geom_torsion_atom_site_label_2
_geom_torsion_atom_site_label_3
_geom_torsion_atom_site_label_4
_geom_torsion
_geom_torsion_site_symmetry_4
C2 O1 C1 C30 168.5(2) 2_665
C1 O1 C2 C3 -95.0(3) .
C8 O2 C3 C2 -171.3(2) .
O1 C2 C3 O2 71.8(3) .
C5 O4 C4 C29 -166.6(2) 2_665
C4 O4 C5 C6 161.5(2) .
C7 O3 C6 C5 160.3(2) .
O4 C5 C6 O3 -73.9(3) .
C6 O3 C7 C12 -9.3(4) .
C6 O3 C7 C8 172.3(2) .
C3 O2 C8 C9 3.6(4) .
C3 O2 C8 C7 -176.8(2) .
O3 C7 C8 O2 -1.4(3) .
C12 C7 C8 O2 -179.9(2) .
O3 C7 C8 C9 178.2(2) .
C12 C7 C8 C9 -0.2(4) .
O2 C8 C9 C10 178.3(2) .
C7 C8 C9 C10 -1.3(4) .
C8 C9 C10 C11 1.8(4) .
C8 C9 C10 C14 -178.5(2) .
C9 C10 C11 C12 -0.8(4) .
C14 C10 C11 C12 179.5(2) .
C9 C10 C11 C21 -179.1(2) .
C14 C10 C11 C21 1.1(3) .
O3 C7 C12 C11 -177.0(2) .
C8 C7 C12 C11 1.3(4) .
C10 C11 C12 C7 -0.8(4) .
C21 C11 C12 C7 177.4(2) .
C11 C10 C14 C13 -179.6(2) .
C9 C10 C14 C13 0.6(4) .
C11 C10 C14 C15 53.7(3) .
C9 C10 C14 C15 -126.1(3) .
C11 C10 C14 C24 -55.1(3) .
C9 C10 C14 C24 125.1(3) .
C13 C14 C15 C16 -1.7(4) .
C24 C14 C15 C16 -126.8(3) .
C10 C14 C15 C16 124.6(3) .
C13 C14 C15 C20 179.7(2) .
C24 C14 C15 C20 54.6(3) .
C10 C14 C15 C20 -54.0(3) .
C20 C15 C16 C17 0.0(4) .
C14 C15 C16 C17 -178.4(2) .
C15 C16 C17 C18 1.5(4) .
C16 C17 C18 C19 -1.8(5) .
C17 C18 C19 C20 0.6(4) .
C18 C19 C20 C15 0.8(4) .
C18 C19 C20 C21 178.5(3) .
C16 C15 C20 C19 -1.2(4) .
C14 C15 C20 C19 177.5(2) .
C16 C15 C20 C21 -179.0(2) .
C14 C15 C20 C21 -0.4(3) .
C19 C20 C21 C22 3.2(4) .
C15 C20 C21 C22 -179.1(2) .
C19 C20 C21 C23 129.3(3) .
C15 C20 C21 C23 -52.9(3) .
C19 C20 C21 C11 -122.7(3) .
C15 C20 C21 C11 55.1(3) .
C10 C11 C21 C22 178.3(2) .
C12 C11 C21 C22 0.0(4) .
C10 C11 C21 C20 -55.5(3) .
C12 C11 C21 C20 126.3(3) .
C10 C11 C21 C23 54.6(3) .
C12 C11 C21 C23 -123.7(3) .
C22 C21 C23 C24 178.0(2) .
C20 C21 C23 C24 51.0(3) .
C11 C21 C23 C24 -57.7(3) .
C22 C21 C23 C28 -6.2(3) .
C20 C21 C23 C28 -133.2(3) .
C11 C21 C23 C28 118.1(3) .
C28 C23 C24 C25 5.1(4) .
C21 C23 C24 C25 -178.9(2) .
C28 C23 C24 C14 -172.1(2) .
C21 C23 C24 C14 3.9(3) .
C13 C14 C24 C23 177.3(2) .
C15 C14 C24 C23 -56.7(3) .
C10 C14 C24 C23 52.2(3) .
C13 C14 C24 C25 0.2(4) .
C15 C14 C24 C25 126.2(3) .
C10 C14 C24 C25 -124.9(3) .
C23 C24 C25 C26 -4.4(4) .
C14 C24 C25 C26 172.5(2) .
C29 O5 C26 C27 165.5(2) .
C29 O5 C26 C25 -19.5(4) .
C24 C25 C26 O5 -175.0(2) .
C24 C25 C26 C27 -0.2(4) .
C30 O6 C27 C26 -72.0(3) .
C30 O6 C27 C28 116.2(3) .
O5 C26 C27 O6 7.6(4) .
C25 C26 C27 O6 -167.6(2) .
O5 C26 C27 C28 179.3(2) .
C25 C26 C27 C28 4.0(4) .
C24 C23 C28 C27 -1.2(4) .
C21 C23 C28 C27 -176.8(2) .
O6 C27 C28 C23 168.5(2) .
C26 C27 C28 C23 -3.3(4) .
C26 O5 C29 C4 172.9(2) 2_665
C27 O6 C30 C1 154.4(3) 2_665
C32 C33 C34 N1 -0.7(17) .
C33 C34 N1 C35 3.2(13) .
C33 C34 N1 C37 -179.7(9) .
C34 N1 C35 C36 -2.7(11) .
C37 N1 C35 C36 -179.8(7) .
N1 C35 C36 C32 -0.2(12) .
C35 N1 C37 C38 70.9(9) .
C34 N1 C37 C38 -106.3(8) .
N1 C37 C38 O7 54.4(8) .
C37 C38 O7 C39 179.9(9) .
C35 C36 C32 C33 2.6(12) .
C35 C36 C32 C40 -176.5(7) .
C34 C33 C32 C36 -2.1(16) .
C34 C33 C32 C40 177.1(9) .
C44 C40 C32 C36 -171.4(8) .
C41 C40 C32 C36 5.8(10) .
C44 C40 C32 C33 9.5(12) .
C41 C40 C32 C33 -173.3(9) .
C44 C40 C41 C42 -0.3(13) .
C32 C40 C41 C42 -177.7(10) .
C40 C41 C42 N2 2(2) .
C41 C42 N2 C43 -1(2) .
C41 C42 N2 C45 177.5(11) .
C42 N2 C43 C44 -0.3(16) .
C45 N2 C43 C44 -179.3(9) .
C41 C40 C44 C43 -1.4(12) .
C32 C40 C44 C43 175.9(8) .
N2 C43 C44 C40 1.7(15) .
C42 N2 C45 C46 104.7(14) .
C43 N2 C45 C46 -76.4(13) .
N2 C45 C46 O8 -53.0(15) .
C45 C46 O8 C47 -175.3(12) .

loop_
_platon_squeeze_void_nr
_platon_squeeze_void_average_x
_platon_squeeze_void_average_y
_platon_squeeze_void_average_z
_platon_squeeze_void_volume
_platon_squeeze_void_count_electrons
_platon_squeeze_void_content
1 0.500 0.500 0.500 66 15 ' '
